data_4113636
loop_
_publ_author_name
'Ivor Bull'
'Philip Lightfoot'
'Luis A. Villaescusa'
'Lucy M. Bull'
'Richard K. B. Gover'
'John S. O. Evans'
'Russell E. Morris'

_publ_section_title
;
 An X-ray Diffraction and MAS NMR Study of the Thermal Expansion
 Properties of Calcined Siliceous Ferrierite
;
_journal_name_full 'Journal of the American Chemical Society'
_journal_page_first 4342
_journal_page_last 4349
_journal_paper_doi 10.1021/ja0292400
_journal_volume 125
_journal_year 2003
_chemical_formula_sum 'O72 Si36'
_chemical_formula_weight 2163.24
_chemical_name_systematic
;
 ?
;
_space_group_IT_number 58
_symmetry_cell_setting orthorhombic
_symmetry_space_group_name_Hall '-P 2 2n'
_symmetry_space_group_name_H-M 'P n n m'
_atom_sites_solution_hydrogens geom
_atom_sites_solution_primary direct
_atom_sites_solution_secondary difmap
_audit_conform_dict_location ftp://ftp.iucr.org/pub/cif_core.dic
_audit_conform_dict_name cif_core.dic
_audit_conform_dict_version 2.2
_audit_creation_date 2002-08-30T15:38:41-00:00
_audit_creation_method 'WinGX routine CIF_UPDATE'
_cell_angle_alpha 90
_cell_angle_beta 90
_cell_angle_gamma 90
_cell_formula_units_Z 1
_cell_length_a 7.426(7)
_cell_length_b 14.066(4)
_cell_length_c 18.752(7)
_cell_measurement_temperature 379(2)
_cell_volume 1959(2)
_computing_structure_refinement 'SHELXL-97 (Sheldrick, 1997)'
_diffrn_ambient_temperature 379(2)
_diffrn_measured_fraction_theta_full 0.895
_diffrn_measured_fraction_theta_max 0.895
_diffrn_radiation_monochromator silicon
_diffrn_radiation_wavelength 0.6883
_diffrn_reflns_av_R_equivalents 0.0789
_diffrn_reflns_av_unetI/netI 0.0901
_diffrn_reflns_limit_h_max 10
_diffrn_reflns_limit_h_min -4
_diffrn_reflns_limit_k_max 19
_diffrn_reflns_limit_k_min -19
_diffrn_reflns_limit_l_max 25
_diffrn_reflns_limit_l_min -6
_diffrn_reflns_number 7434
_diffrn_reflns_theta_full 29.36
_diffrn_reflns_theta_max 29.36
_diffrn_reflns_theta_min 2.8
_exptl_absorpt_coefficient_mu 0.689
_exptl_absorpt_correction_type none
_exptl_crystal_density_diffrn 1.834
_exptl_crystal_F_000 1080
_refine_diff_density_max 0.544
_refine_diff_density_min -0.716
_refine_diff_density_rms 0.131
_refine_ls_extinction_method none
_refine_ls_goodness_of_fit_ref 1.19
_refine_ls_hydrogen_treatment mixed
_refine_ls_matrix_type full
_refine_ls_number_parameters 125
_refine_ls_number_reflns 2734
_refine_ls_number_restraints 0
_refine_ls_restrained_S_all 1.19
_refine_ls_R_factor_all 0.1799
_refine_ls_R_factor_gt 0.0882
_refine_ls_shift/su_max 0.019
_refine_ls_shift/su_mean 0.007
_refine_ls_structure_factor_coef Fsqd
_refine_ls_weighting_details 'calc w=1/[\s^2^(Fo^2^)+(0.0680P)^2^+0.0000P] where P=(Fo^2^+2Fc^2^)/3'
_refine_ls_weighting_scheme calc
_refine_ls_wR_factor_gt 0.1744
_refine_ls_wR_factor_ref 0.1977
_reflns_number_gt 1185
_reflns_number_total 2734
_reflns_threshold_expression >2sigma(I)
_cod_data_source_file ja0292400si20030117_034919.cif
_cod_data_source_block 379
_cod_database_code 4113636

loop_
_symmetry_equiv_pos_as_xyz
'x, y, z'
'-x, -y, z'
'x+1/2, -y+1/2, -z+1/2'
'-x+1/2, y+1/2, -z+1/2'
'-x, -y, -z'
'x, y, -z'
'-x-1/2, y-1/2, z-1/2'
'x-1/2, -y-1/2, z-1/2'

loop_
_atom_site_label
_atom_site_type_symbol
_atom_site_fract_x
_atom_site_fract_y
_atom_site_fract_z
_atom_site_U_iso_or_equiv
_atom_site_adp_type
_atom_site_occupancy
_atom_site_symmetry_multiplicity
_atom_site_calc_flag
_atom_site_refinement_flags
Si1 Si 0.2069(5) 0.7008(3) 0.32499(19) 0.0162(8) Uani 1 1 d .
Si2 Si 0.2059(5) 0.2967(2) 0.32403(19) 0.0141(7) Uani 1 1 d .
Si3 Si 0.5030(7) 0.79930(10) 0.41623(7) 0.0122(3) Uani 1 1 d .
Si4 Si 0.5 1 0.34629(10) 0.0141(4) Uani 1 2 d S
Si5 Si 0.2933(2) 0.4995(4) 0.27298(8) 0.0171(3) Uani 1 1 d .
O1 O 0.498(3) 0.7893(5) 0.5 0.0336(16) Uani 1 2 d S
O2 O 0.5 0.5 0.2499(3) 0.0340(16) Uani 1 2 d S
O3 O 0.2498(15) 0.4085(7) 0.3185(6) 0.039(3) Uani 1 1 d .
O4 O 0.502(2) 0.9084(3) 0.3957(2) 0.0383(13) Uani 1 1 d .
O5 O 0.2485(14) 0.5917(7) 0.3214(6) 0.032(3) Uani 1 1 d .
O6 O 0.3226(15) 0.7476(8) 0.3863(6) 0.033(3) Uani 1 1 d .
O7 O 0.3263(15) 0.2495(8) 0.3855(6) 0.036(3) Uani 1 1 d .
O8 O 0.0007(17) 0.7177(3) 0.3440(2) 0.0309(11) Uani 1 1 d .
O9 O 0.250(3) 0.7503(14) 0.2516(8) 0.0455(14) Uani 1 1 d .
O10 O 0.6745(6) 0.9993(14) 0.2975(3) 0.0453(14) Uani 1 1 d .

loop_
_atom_site_aniso_label
_atom_site_aniso_U_11
_atom_site_aniso_U_22
_atom_site_aniso_U_33
_atom_site_aniso_U_23
_atom_site_aniso_U_13
_atom_site_aniso_U_12
Si1 0.0154(19) 0.0215(18) 0.0119(16) 0.0017(13) -0.0038(15) 0.0061(13)
Si2 0.0088(17) 0.0114(15) 0.0220(18) 0.0052(13) 0.0030(15) 0.0073(12)
Si3 0.0131(7) 0.0148(7) 0.0088(5) -0.0009(5) -0.001(2) 0.0016(17)
Si4 0.0139(10) 0.0156(10) 0.0129(8) 0 0 0.006(3)
Si5 0.0133(7) 0.0149(7) 0.0230(7) -0.005(2) -0.0023(6) -0.004(2)
O1 0.048(4) 0.045(4) 0.008(2) 0 0 -0.009(12)
O2 0.017(3) 0.056(5) 0.028(3) 0 0 -0.001(11)
O3 0.053(8) 0.017(5) 0.049(7) -0.002(5) 0.014(6) -0.012(5)
O4 0.057(3) 0.019(2) 0.039(3) 0.0120(19) -0.011(8) 0.002(8)
O5 0.042(7) 0.017(5) 0.038(6) -0.011(5) -0.002(5) 0.000(4)
O6 0.027(6) 0.032(6) 0.040(5) -0.013(5) -0.001(5) -0.007(5)
O7 0.021(5) 0.056(7) 0.030(5) 0.011(5) -0.016(5) 0.014(6)
O8 0.0091(18) 0.042(3) 0.042(2) -0.009(2) 0.001(6) 0.001(7)
O9 0.060(3) 0.047(3) 0.029(2) 0.020(2) 0.014(2) -0.001(3)
O10 0.025(2) 0.077(4) 0.034(2) 0.004(9) 0.017(2) -0.004(10)

loop_
_atom_type_symbol
_atom_type_description
_atom_type_scat_dispersion_real
_atom_type_scat_dispersion_imag
_atom_type_scat_source
O O 0.0106 0.006 'International Tables Vol C Tables 4.2.6.8 and 6.1.1.4'
Si Si 0.0817 0.0704 'International Tables Vol C Tables 4.2.6.8 and 6.1.1.4'

loop_
_geom_angle_atom_site_label_1
_geom_angle_atom_site_label_2
_geom_angle_atom_site_label_3
_geom_angle
_geom_angle_site_symmetry_1
_geom_angle_site_symmetry_3
O5 Si1 O6 109.4(6) . .
O5 Si1 O9 110.8(8) . .
O6 Si1 O9 110.0(9) . .
O5 Si1 O8 110.2(5) . .
O6 Si1 O8 107.4(5) . .
O9 Si1 O8 109.0(7) . .
O9 Si2 O8 110.8(7) 4_545 2_565
O9 Si2 O7 110.8(9) 4_545 .
O8 Si2 O7 108.4(5) 2_565 .
O9 Si2 O3 107.5(8) 4_545 .
O8 Si2 O3 109.5(5) 2_565 .
O7 Si2 O3 109.7(7) . .
O7 Si3 O1 110.4(9) 2_665 .
O7 Si3 O4 110.0(8) 2_665 .
O1 Si3 O4 109.2(3) . .
O7 Si3 O6 110.3(3) 2_665 .
O1 Si3 O6 106.7(9) . .
O4 Si3 O6 110.3(7) . .
O10 Si4 O10 109.5(4) 2_675 .
O10 Si4 O4 110.5(8) 2_675 .
O10 Si4 O4 108.9(8) . .
O10 Si4 O4 108.9(8) 2_675 2_675
O10 Si4 O4 110.5(8) . 2_675
O4 Si4 O4 108.6(4) . 2_675
O3 Si5 O10 110.3(7) . 3_465
O3 Si5 O2 110.4(5) . .
O10 Si5 O2 108.0(3) 3_465 .
O3 Si5 O5 107.8(3) . .
O10 Si5 O5 110.1(7) 3_465 .
O2 Si5 O5 110.3(4) . .
Si3 O1 Si3 169.4(6) 6_556 .
Si5 O2 Si5 148.5(4) 2_665 .
Si5 O3 Si2 150.7(8) . .
Si3 O4 Si4 158.4(3) . .
Si1 O5 Si5 148.2(8) . .
Si1 O6 Si3 152.6(8) . .
Si3 O7 Si2 154.9(8) 2_665 .
Si2 O8 Si1 148.9(3) 2_565 .
Si2 O9 Si1 177.9(14) 4 .
Si4 O10 Si5 159.0(4) . 3_565

loop_
_geom_bond_atom_site_label_1
_geom_bond_atom_site_label_2
_geom_bond_distance
_geom_bond_site_symmetry_2
Si1 O5 1.567(10) .
Si1 O6 1.578(11) .
Si1 O9 1.575(15) .
Si1 O8 1.590(13) .
Si2 O9 1.595(15) 4_545
Si2 O8 1.592(13) 2_565
Si2 O7 1.602(10) .
Si2 O3 1.610(10) .
Si3 O7 1.553(11) 2_665
Si3 O1 1.5775(16) .
Si3 O4 1.582(5) .
Si3 O6 1.624(12) .
Si4 O10 1.587(5) 2_675
Si4 O10 1.587(5) .
Si4 O4 1.588(4) .
Si4 O4 1.588(4) 2_675
Si5 O3 1.572(11) .
Si5 O10 1.589(5) 3_465
Si5 O2 1.594(3) .
Si5 O5 1.618(11) .
O1 Si3 1.5775(16) 6_556
O2 Si5 1.594(3) 2_665
O7 Si3 1.553(11) 2_665
O8 Si2 1.592(13) 2_565
O9 Si2 1.595(15) 4
O10 Si5 1.589(5) 3_565

loop_
_geom_torsion_atom_site_label_1
_geom_torsion_atom_site_label_2
_geom_torsion_atom_site_label_3
_geom_torsion_atom_site_label_4
_geom_torsion
_geom_torsion_site_symmetry_1
_geom_torsion_site_symmetry_4
O7 Si3 O1 Si3 107(9) 2_665 6_556
O4 Si3 O1 Si3 -14(10) . 6_556
O6 Si3 O1 Si3 -134(9) . 6_556
O3 Si5 O2 Si5 -60.2(5) . 2_665
O10 Si5 O2 Si5 179.2(8) 3_465 2_665
O5 Si5 O2 Si5 58.8(4) . 2_665
O10 Si5 O3 Si2 40.2(19) 3_465 .
O2 Si5 O3 Si2 -79.0(17) . .
O5 Si5 O3 Si2 160.4(18) . .
O9 Si2 O3 Si5 13(2) 4_545 .
O8 Si2 O3 Si5 -107.4(16) 2_565 .
O7 Si2 O3 Si5 133.7(16) . .
O7 Si3 O4 Si4 61(4) 2_665 .
O1 Si3 O4 Si4 -178(3) . .
O6 Si3 O4 Si4 -61(4) . .
O10 Si4 O4 Si3 59(4) 2_675 .
O10 Si4 O4 Si3 -61(4) . .
O4 Si4 O4 Si3 179(4) 2_675 .
O6 Si1 O5 Si5 -134.5(13) . .
O9 Si1 O5 Si5 -13.0(17) . .
O8 Si1 O5 Si5 107.7(13) . .
O3 Si5 O5 Si1 -160.8(16) . .
O10 Si5 O5 Si1 -40.5(16) 3_465 .
O2 Si5 O5 Si1 78.6(14) . .
O5 Si1 O6 Si3 89.5(18) . .
O9 Si1 O6 Si3 -32(2) . .
O8 Si1 O6 Si3 -150.9(16) . .
O7 Si3 O6 Si1 -42.8(16) 2_665 .
O1 Si3 O6 Si1 -162.6(17) . .
O4 Si3 O6 Si1 78.9(18) . .
O9 Si2 O7 Si3 31(2) 4_545 2_665
O8 Si2 O7 Si3 152.6(19) 2_565 2_665
O3 Si2 O7 Si3 -88(2) . 2_665
O5 Si1 O8 Si2 -60.3(8) . 2_565
O6 Si1 O8 Si2 -179.4(8) . 2_565
O9 Si1 O8 Si2 61.5(10) . 2_565
O5 Si1 O9 Si2 1E1(4) . 4
O6 Si1 O9 Si2 13E1(4) . 4
O8 Si1 O9 Si2 -11E1(4) . 4
O10 Si4 O10 Si5 2(3) 2_675 3_565
O4 Si4 O10 Si5 123(4) . 3_565
O4 Si4 O10 Si5 -118(4) 2_675 3_565
